data_7247709
loop_
_publ_author_name
'Madhesiya, Avinash'
'Dash, Sibananda G.'
'Gupta, Princi'
'Akhir, Abdul'
'Saxena, Deepanshi'
'Maitra, Rahul'
'Chopra, Sidharth'
'Thakur, Tejender S.'

_publ_section_title
;
 Development of new multicomponent crystals of the antifungal drug
 tioconazole and the assessment of their biopharmaceutical attributes
;
_journal_issue 48
_journal_name_full CrystEngComm
_journal_page_first 6758
_journal_page_last 6776
_journal_paper_doi 10.1039/D3CE00948C
_journal_volume 25
_journal_year 2023
_chemical_formula_moiety 'C16 H14 Cl3 N2 O S, Br'
_chemical_formula_sum 'C16 H14 Br Cl3 N2 O S'
_chemical_formula_weight 468.61
_chemical_name_common 'Tioconazole Hydrobromide Salt'
_space_group_crystal_system monoclinic
_space_group_IT_number 15
_space_group_name_Hall '-C 2yc'
_space_group_name_H-M_alt 'C 1 2/c 1'
_atom_sites_solution_hydrogens mixed
_audit_creation_method SHELXL-2019/2
_audit_update_record
;
2023-07-31 deposited with the CCDC.	2023-11-14 downloaded from the CCDC.
;
_cell_angle_alpha 90
_cell_angle_beta 104.246(3)
_cell_angle_gamma 90
_cell_formula_units_Z 8
_cell_length_a 35.9750(19)
_cell_length_b 6.3852(4)
_cell_length_c 17.1343(9)
_cell_measurement_reflns_used 9573
_cell_measurement_temperature 296(2)
_cell_measurement_theta_max 78.09
_cell_measurement_theta_min 2.66
_cell_volume 3814.8(4)
_computing_cell_refinement 'Bruker SAINT v8.37a'
_computing_data_collection 'PROTEUM2,version 2016.1-RC1'
_computing_data_reduction 'Bruker SAINT v8.37a'
_computing_publication_material 'WinGX publication routines (Farrugia, 2012)'
_computing_structure_refinement 'SHELXL-2019/2 (Sheldrick, 2019)'
_computing_structure_solution 'SHELXT-2018/2 (Sheldrick, 2015)'
_diffrn_ambient_temperature 296(2)
_diffrn_measured_fraction_theta_full 0.999
_diffrn_measured_fraction_theta_max 0.991
_diffrn_measurement_device_type 'Bruker D8 VENTURE'
_diffrn_measurement_method '\f and \w scans'
_diffrn_radiation_type CuK\a
_diffrn_radiation_wavelength 1.54178
_diffrn_reflns_av_R_equivalents 0.1046
_diffrn_reflns_av_unetI/netI 0.0356
_diffrn_reflns_Laue_measured_fraction_full 0.999
_diffrn_reflns_Laue_measured_fraction_max 0.991
_diffrn_reflns_limit_h_max 45
_diffrn_reflns_limit_h_min -45
_diffrn_reflns_limit_k_max 7
_diffrn_reflns_limit_k_min -8
_diffrn_reflns_limit_l_max 21
_diffrn_reflns_limit_l_min -21
_diffrn_reflns_number 54812
_diffrn_reflns_point_group_measured_fraction_full 0.999
_diffrn_reflns_point_group_measured_fraction_max 0.991
_diffrn_reflns_theta_full 67.679
_diffrn_reflns_theta_max 79.212
_diffrn_reflns_theta_min 5.073
_exptl_absorpt_coefficient_mu 7.882
_exptl_absorpt_correction_T_max 0.7542
_exptl_absorpt_correction_T_min 0.4192
_exptl_absorpt_correction_type multi-scan
_exptl_absorpt_process_details SADABS-2016/2
_exptl_crystal_colour colourless
_exptl_crystal_density_diffrn 1.632
_exptl_crystal_description block
_exptl_crystal_F_000 1872
_exptl_crystal_size_max 0.300
_exptl_crystal_size_mid 0.160
_exptl_crystal_size_min 0.140
_refine_diff_density_max 0.625
_refine_diff_density_min -0.393
_refine_diff_density_rms 0.072
_refine_ls_extinction_method none
_refine_ls_goodness_of_fit_ref 1.040
_refine_ls_hydrogen_treatment mixed
_refine_ls_matrix_type full
_refine_ls_number_parameters 231
_refine_ls_number_reflns 4093
_refine_ls_number_restraints 0
_refine_ls_restrained_S_all 1.040
_refine_ls_R_factor_all 0.0675
_refine_ls_R_factor_gt 0.0478
_refine_ls_shift/su_max 0.000
_refine_ls_shift/su_mean 0.000
_refine_ls_structure_factor_coef Fsqd
_refine_ls_weighting_details 'w=1/[\s^2^(Fo^2^)+(0.0594P)^2^+7.5171P] where P=(Fo^2^+2Fc^2^)/3'
_refine_ls_weighting_scheme calc
_refine_ls_wR_factor_gt 0.1178
_refine_ls_wR_factor_ref 0.1306
_reflns_Friedel_coverage 0.000
_reflns_number_gt 3106
_reflns_number_total 4093
_reflns_threshold_expression 'I > 2\s(I)'
_cod_data_source_file d3ce00948c2.cif
_cod_data_source_block TCZ-BROM
_cod_depositor_comments 'Adding full bibliography for 7247709--7247724.cif.'
_cod_original_sg_symbol_H-M 'C 2/c'
_cod_database_code 7247709
_shelx_shelxl_version_number 2019/2
_shelx_space_group_comment
;
The symmetry employed for this shelxl refinement is uniquely defined
by the following loop, which should always be used as a source of
symmetry information in preference to the above space-group names.
They are only intended as comments.
;
_shelx_estimated_absorpt_t_min 0.201
_shelx_estimated_absorpt_t_max 0.405

loop_
_space_group_symop_operation_xyz
'x, y, z'
'-x, y, -z+1/2'
'x+1/2, y+1/2, z'
'-x+1/2, y+1/2, -z+1/2'
'-x, -y, -z'
'x, -y, z-1/2'
'-x+1/2, -y+1/2, -z'
'x+1/2, -y+1/2, z-1/2'

loop_
_atom_site_label
_atom_site_type_symbol
_atom_site_fract_x
_atom_site_fract_y
_atom_site_fract_z
_atom_site_U_iso_or_equiv
_atom_site_adp_type
_atom_site_occupancy
_atom_site_site_symmetry_order
_atom_site_calc_flag
_atom_site_refinement_flags_posn
_atom_site_refinement_flags_adp
_atom_site_refinement_flags_occupancy
_atom_site_disorder_assembly
_atom_site_disorder_group
C1 C 0.40907(9) 0.6258(6) 0.49892(18) 0.0443(7) Uani 1 1 d . . . . .
C2 C 0.43808(11) 0.7623(6) 0.4958(2) 0.0531(9) Uani 1 1 d . . . . .
C3 C 0.46368(12) 0.7268(7) 0.4490(2) 0.0652(11) Uani 1 1 d . . . . .
H3 H 0.482989 0.822962 0.448137 0.078 Uiso 1 1 calc R U . . .
C4 C 0.46023(10) 0.5513(7) 0.4048(2) 0.0589(10) Uani 1 1 d . . . . .
C5 C 0.43170(14) 0.4140(9) 0.4044(3) 0.0920(18) Uani 1 1 d . . . . .
H5 H 0.429143 0.294645 0.372393 0.110 Uiso 1 1 calc R U . . .
C6 C 0.40623(13) 0.4512(8) 0.4516(3) 0.0836(16) Uani 1 1 d . . . . .
H6 H 0.386732 0.355264 0.451148 0.100 Uiso 1 1 calc R U . . .
C7 C 0.38051(9) 0.6615(5) 0.54900(18) 0.0425(7) Uani 1 1 d . . . . .
H7 H 0.389549 0.774518 0.587700 0.051 Uiso 1 1 calc R U . . .
C8 C 0.34180(9) 0.7200(6) 0.4943(2) 0.0497(8) Uani 1 1 d . . . . .
H8A H 0.343804 0.853858 0.468928 0.060 Uiso 1 1 calc R U . . .
H8B H 0.334249 0.615536 0.452311 0.060 Uiso 1 1 calc R U . . .
C9 C 0.28887(9) 0.5787(6) 0.5458(2) 0.0497(8) Uani 1 1 d . . . . .
H9 H 0.286497 0.453025 0.517631 0.060 Uiso 1 1 calc R U . . .
C10 C 0.28067(11) 0.8276(7) 0.6275(2) 0.0648(11) Uani 1 1 d . . . . .
H10 H 0.271312 0.902274 0.665173 0.078 Uiso 1 1 calc R U . . .
C11 C 0.30793(10) 0.8905(7) 0.5923(2) 0.0598(9) Uani 1 1 d . . . . .
H11 H 0.321223 1.016663 0.600885 0.072 Uiso 1 1 calc R U . . .
C12 C 0.40155(10) 0.4453(6) 0.6652(2) 0.0558(9) Uani 1 1 d . . . . .
H12A H 0.408808 0.577900 0.692282 0.067 Uiso 1 1 calc R U . . .
H12B H 0.424384 0.379016 0.656120 0.067 Uiso 1 1 calc R U . . .
C13 C 0.39717(11) 0.1261(6) 0.7506(2) 0.0524(8) Uani 1 1 d . . . . .
C14 C 0.38301(10) 0.3067(6) 0.7151(2) 0.0487(8) Uani 1 1 d . . . . .
C15 C 0.34706(11) 0.3506(7) 0.7317(2) 0.0599(9) Uani 1 1 d . . . . .
H15 H 0.333043 0.471035 0.713557 0.072 Uiso 1 1 calc R U . . .
C16 C 0.33493(12) 0.2023(7) 0.7760(2) 0.0647(10) Uani 1 1 d . . . . .
H16 H 0.311716 0.207539 0.790700 0.078 Uiso 1 1 calc R U . . .
N1 N 0.31262(7) 0.7332(5) 0.54074(16) 0.0462(6) Uani 1 1 d . . . . .
N2 N 0.26908(8) 0.6344(6) 0.59813(19) 0.0572(8) Uani 1 1 d . . . . .
O1 O 0.37405(6) 0.4777(4) 0.59057(13) 0.0451(5) Uani 1 1 d . . . . .
Cl1A Cl 0.4340(5) 1.0126(7) 0.5302(9) 0.085(3) Uani 0.45(2) 1 d . . P . .
Cl1B Cl 0.4501(3) 0.9694(16) 0.5676(8) 0.084(3) Uani 0.55(2) 1 d . . P . .
Cl2 Cl 0.49209(3) 0.5034(2) 0.34520(7) 0.0861(4) Uani 1 1 d . . . . .
Cl3 Cl 0.44049(3) 0.01320(18) 0.75166(7) 0.0728(3) Uani 1 1 d . . . . .
S1 S 0.36745(3) 0.00459(17) 0.80177(6) 0.0634(3) Uani 1 1 d . . . . .
Br1 Br 0.20864(2) 0.28551(7) 0.62101(3) 0.07017(18) Uani 1 1 d . . . . .
H2N H 0.2527(13) 0.557(7) 0.609(3) 0.070(14) Uiso 1 1 d . . . . .

loop_
_atom_site_aniso_label
_atom_site_aniso_U_11
_atom_site_aniso_U_22
_atom_site_aniso_U_33
_atom_site_aniso_U_23
_atom_site_aniso_U_13
_atom_site_aniso_U_12
C1 0.0400(15) 0.061(2) 0.0337(15) 0.0036(14) 0.0127(12) -0.0015(14)
C2 0.060(2) 0.058(2) 0.0470(19) -0.0002(16) 0.0242(16) -0.0099(16)
C3 0.059(2) 0.087(3) 0.057(2) -0.001(2) 0.0292(18) -0.021(2)
C4 0.0423(17) 0.098(3) 0.0389(18) 0.0003(19) 0.0154(14) 0.0014(18)
C5 0.085(3) 0.112(4) 0.097(4) -0.057(3) 0.058(3) -0.038(3)
C6 0.075(3) 0.099(4) 0.094(3) -0.046(3) 0.052(3) -0.042(3)
C7 0.0424(16) 0.0528(19) 0.0331(15) 0.0049(13) 0.0106(12) -0.0036(13)
C8 0.0468(17) 0.064(2) 0.0385(16) 0.0095(15) 0.0120(14) 0.0048(15)
C9 0.0408(16) 0.062(2) 0.0464(18) -0.0016(16) 0.0100(14) 0.0034(15)
C10 0.0493(19) 0.089(3) 0.058(2) -0.016(2) 0.0168(17) 0.008(2)
C11 0.0491(19) 0.065(2) 0.064(2) -0.0133(19) 0.0113(17) 0.0024(17)
C12 0.0497(19) 0.065(2) 0.0465(19) 0.0163(17) -0.0003(15) -0.0092(16)
C13 0.059(2) 0.057(2) 0.0391(17) -0.0002(15) 0.0091(15) -0.0089(17)
C14 0.0523(18) 0.053(2) 0.0367(16) 0.0036(14) 0.0037(14) -0.0076(15)
C15 0.062(2) 0.069(2) 0.046(2) 0.0084(18) 0.0069(16) 0.0037(19)
C16 0.063(2) 0.088(3) 0.045(2) 0.0075(19) 0.0166(17) -0.004(2)
N1 0.0385(13) 0.0593(17) 0.0404(14) 0.0006(12) 0.0088(11) 0.0049(12)
N2 0.0383(15) 0.079(2) 0.0553(18) -0.0007(16) 0.0142(13) 0.0015(15)
O1 0.0441(11) 0.0540(14) 0.0364(11) 0.0059(10) 0.0084(9) -0.0087(10)
Cl1A 0.114(5) 0.0638(18) 0.090(5) -0.004(2) 0.050(5) -0.030(2)
Cl1B 0.090(3) 0.083(3) 0.092(5) -0.039(3) 0.051(3) -0.043(3)
Cl2 0.0599(6) 0.1474(12) 0.0613(6) -0.0115(6) 0.0342(5) 0.0011(6)
Cl3 0.0743(6) 0.0694(7) 0.0767(7) 0.0094(5) 0.0223(5) 0.0117(5)
S1 0.0757(6) 0.0669(6) 0.0480(5) 0.0149(4) 0.0156(4) -0.0077(5)
Br1 0.0712(3) 0.0629(3) 0.0870(3) -0.0164(2) 0.0394(2) -0.0033(2)

loop_
_atom_type_symbol
_atom_type_description
_atom_type_scat_dispersion_real
_atom_type_scat_dispersion_imag
_atom_type_scat_source
C C 0.0181 0.0091 'International Tables Vol C Tables 4.2.6.8 and 6.1.1.4'
H H 0.0000 0.0000 'International Tables Vol C Tables 4.2.6.8 and 6.1.1.4'
N N 0.0311 0.0180 'International Tables Vol C Tables 4.2.6.8 and 6.1.1.4'
O O 0.0492 0.0322 'International Tables Vol C Tables 4.2.6.8 and 6.1.1.4'
Cl Cl 0.3639 0.7018 'International Tables Vol C Tables 4.2.6.8 and 6.1.1.4'
S S 0.3331 0.5567 'International Tables Vol C Tables 4.2.6.8 and 6.1.1.4'
Br Br -0.6763 1.2805 'International Tables Vol C Tables 4.2.6.8 and 6.1.1.4'

loop_
_geom_angle_atom_site_label_1
_geom_angle_atom_site_label_2
_geom_angle_atom_site_label_3
_geom_angle
_geom_angle_site_symmetry_1
_geom_angle_site_symmetry_3
_geom_angle_publ_flag
C6 C1 C2 116.2(3) . . ?
C6 C1 C7 119.9(3) . . ?
C2 C1 C7 123.9(3) . . ?
C1 C2 C3 122.8(4) . . ?
C1 C2 Cl1A 116.6(4) . . ?
C3 C2 Cl1A 118.4(3) . . ?
C1 C2 Cl1B 120.1(3) . . ?
C3 C2 Cl1B 116.0(3) . . ?
Cl1A C2 Cl1B 26.23(17) . . ?
C4 C3 C2 118.9(4) . . ?
C4 C3 H3 120.6 . . ?
C2 C3 H3 120.6 . . ?
C3 C4 C5 120.7(3) . . ?
C3 C4 Cl2 119.7(3) . . ?
C5 C4 Cl2 119.5(3) . . ?
C4 C5 C6 119.9(4) . . ?
C4 C5 H5 120.1 . . ?
C6 C5 H5 120.1 . . ?
C1 C6 C5 121.5(4) . . ?
C1 C6 H6 119.2 . . ?
C5 C6 H6 119.2 . . ?
O1 C7 C1 112.2(3) . . ?
O1 C7 C8 105.9(3) . . ?
C1 C7 C8 109.6(3) . . ?
O1 C7 H7 109.7 . . ?
C1 C7 H7 109.7 . . ?
C8 C7 H7 109.7 . . ?
N1 C8 C7 110.4(3) . . ?
N1 C8 H8A 109.6 . . ?
C7 C8 H8A 109.6 . . ?
N1 C8 H8B 109.6 . . ?
C7 C8 H8B 109.6 . . ?
H8A C8 H8B 108.1 . . ?
N1 C9 N2 108.0(3) . . ?
N1 C9 H9 126.0 . . ?
N2 C9 H9 126.0 . . ?
C11 C10 N2 107.4(3) . . ?
C11 C10 H10 126.3 . . ?
N2 C10 H10 126.3 . . ?
C10 C11 N1 106.9(4) . . ?
C10 C11 H11 126.5 . . ?
N1 C11 H11 126.5 . . ?
O1 C12 C14 106.9(3) . . ?
O1 C12 H12A 110.4 . . ?
C14 C12 H12A 110.4 . . ?
O1 C12 H12B 110.4 . . ?
C14 C12 H12B 110.4 . . ?
H12A C12 H12B 108.6 . . ?
C14 C13 Cl3 127.5(3) . . ?
C14 C13 S1 113.7(3) . . ?
Cl3 C13 S1 118.8(2) . . ?
C13 C14 C15 110.0(3) . . ?
C13 C14 C12 126.4(3) . . ?
C15 C14 C12 123.6(3) . . ?
C16 C15 C14 114.2(4) . . ?
C16 C15 H15 122.9 . . ?
C14 C15 H15 122.9 . . ?
C15 C16 S1 111.6(3) . . ?
C15 C16 H16 124.2 . . ?
S1 C16 H16 124.2 . . ?
C9 N1 C11 108.6(3) . . ?
C9 N1 C8 123.6(3) . . ?
C11 N1 C8 127.4(3) . . ?
C9 N2 C10 109.1(3) . . ?
C9 N2 H2N 122(3) . . ?
C10 N2 H2N 129(3) . . ?
C7 O1 C12 114.0(2) . . ?
Cl1B Cl1A C2 81.3(5) . . ?
Cl1A Cl1B C2 72.5(5) . . ?
C16 S1 C13 90.4(2) . . ?

loop_
_geom_bond_atom_site_label_1
_geom_bond_atom_site_label_2
_geom_bond_distance
_geom_bond_site_symmetry_2
_geom_bond_publ_flag
C1 C6 1.367(6) . ?
C1 C2 1.371(5) . ?
C1 C7 1.509(4) . ?
C2 C3 1.380(5) . ?
C2 Cl1A 1.723(6) . ?
C2 Cl1B 1.786(5) . ?
C3 C4 1.341(6) . ?
C3 H3 0.9300 . ?
C4 C5 1.348(6) . ?
C4 Cl2 1.740(3) . ?
C5 C6 1.384(5) . ?
C5 H5 0.9300 . ?
C6 H6 0.9300 . ?
C7 O1 1.421(4) . ?
C7 C8 1.521(4) . ?
C7 H7 0.9800 . ?
C8 N1 1.467(4) . ?
C8 H8A 0.9700 . ?
C8 H8B 0.9700 . ?
C9 N1 1.322(4) . ?
C9 N2 1.323(4) . ?
C9 H9 0.9300 . ?
C10 C11 1.334(6) . ?
C10 N2 1.359(6) . ?
C10 H10 0.9300 . ?
C11 N1 1.375(5) . ?
C11 H11 0.9300 . ?
C12 O1 1.426(4) . ?
C12 C14 1.497(5) . ?
C12 H12A 0.9700 . ?
C12 H12B 0.9700 . ?
C13 C14 1.344(5) . ?
C13 Cl3 1.713(4) . ?
C13 S1 1.724(4) . ?
C14 C15 1.418(5) . ?
C15 C16 1.352(6) . ?
C15 H15 0.9300 . ?
C16 S1 1.704(5) . ?
C16 H16 0.9300 . ?
N2 H2N 0.83(5) . ?
Cl1A Cl1B 0.798(4) . ?

loop_
_geom_torsion_atom_site_label_1
_geom_torsion_atom_site_label_2
_geom_torsion_atom_site_label_3
_geom_torsion_atom_site_label_4
_geom_torsion
_geom_torsion_site_symmetry_1
_geom_torsion_site_symmetry_2
_geom_torsion_site_symmetry_3
_geom_torsion_site_symmetry_4
_geom_torsion_publ_flag
C6 C1 C2 C3 -1.1(6) . . . . ?
C7 C1 C2 C3 -179.5(4) . . . . ?
C6 C1 C2 Cl1A 161.7(7) . . . . ?
C7 C1 C2 Cl1A -16.7(8) . . . . ?
C6 C1 C2 Cl1B -168.7(7) . . . . ?
C7 C1 C2 Cl1B 12.9(8) . . . . ?
C1 C2 C3 C4 -0.2(6) . . . . ?
Cl1A C2 C3 C4 -162.7(8) . . . . ?
Cl1B C2 C3 C4 167.9(7) . . . . ?
C2 C3 C4 C5 1.6(7) . . . . ?
C2 C3 C4 Cl2 179.9(3) . . . . ?
C3 C4 C5 C6 -1.7(8) . . . . ?
Cl2 C4 C5 C6 -180.0(5) . . . . ?
C2 C1 C6 C5 1.0(8) . . . . ?
C7 C1 C6 C5 179.5(5) . . . . ?
C4 C5 C6 C1 0.4(9) . . . . ?
C6 C1 C7 O1 45.6(5) . . . . ?
C2 C1 C7 O1 -136.1(3) . . . . ?
C6 C1 C7 C8 -71.8(5) . . . . ?
C2 C1 C7 C8 106.6(4) . . . . ?
O1 C7 C8 N1 52.6(4) . . . . ?
C1 C7 C8 N1 173.9(3) . . . . ?
N2 C10 C11 N1 0.3(4) . . . . ?
Cl3 C13 C14 C15 -177.1(3) . . . . ?
S1 C13 C14 C15 1.4(4) . . . . ?
Cl3 C13 C14 C12 2.9(6) . . . . ?
S1 C13 C14 C12 -178.6(3) . . . . ?
O1 C12 C14 C13 126.7(4) . . . . ?
O1 C12 C14 C15 -53.3(5) . . . . ?
C13 C14 C15 C16 -1.8(5) . . . . ?
C12 C14 C15 C16 178.2(4) . . . . ?
C14 C15 C16 S1 1.4(5) . . . . ?
N2 C9 N1 C11 0.7(4) . . . . ?
N2 C9 N1 C8 174.0(3) . . . . ?
C10 C11 N1 C9 -0.6(4) . . . . ?
C10 C11 N1 C8 -173.6(3) . . . . ?
C7 C8 N1 C9 -96.7(4) . . . . ?
C7 C8 N1 C11 75.3(4) . . . . ?
N1 C9 N2 C10 -0.5(4) . . . . ?
C11 C10 N2 C9 0.1(5) . . . . ?
C1 C7 O1 C12 84.2(3) . . . . ?
C8 C7 O1 C12 -156.3(3) . . . . ?
C14 C12 O1 C7 157.4(3) . . . . ?
C1 C2 Cl1A Cl1B 104.8(9) . . . . ?
C3 C2 Cl1A Cl1B -91.6(6) . . . . ?
C1 C2 Cl1B Cl1A -89.6(10) . . . . ?
C3 C2 Cl1B Cl1A 102.1(6) . . . . ?
C15 C16 S1 C13 -0.5(3) . . . . ?
C14 C13 S1 C16 -0.6(3) . . . . ?
Cl3 C13 S1 C16 178.1(2) . . . . ?
